data_1508216
loop_
_publ_author_name
'Merola, Joseph S'
'Husebo, Trang Le'
'Selnau, Henry E'

_publ_section_title
;
 Dinuclear iridium complexes with unsupported Ir-Cl-Ir bridges
;
_journal_name_full
;
Inorganica Chimica Acta
;
_journal_page_first 33
_journal_page_last 36
_journal_paper_doi 10.1016/j.ica.2012.04.014
_journal_volume 390
_journal_year 2012
_chemical_formula_sum 'C18 H58 Cl F6 Ir2 P7'
_chemical_formula_weight 1025.28
_space_group_IT_number 2
_space_group_name_Hall '-P 1'
_symmetry_cell_setting triclinic
_symmetry_space_group_name_Hall '-P 1'
_symmetry_space_group_name_H-M 'P -1'
_atom_sites_solution_hydrogens geom
_atom_sites_solution_primary direct
_atom_sites_solution_secondary difmap
_cell_angle_alpha 82.53(3)
_cell_angle_beta 71.30(3)
_cell_angle_gamma 89.84(3)
_cell_formula_units_Z 2
_cell_length_a 9.812(2)
_cell_length_b 14.079(3)
_cell_length_c 14.816(3)
_cell_measurement_reflns_used 45
_cell_measurement_temperature 568(2)
_cell_measurement_theta_max 20
_cell_measurement_theta_min 3
_cell_volume 1920.6(8)
_computing_cell_refinement 'Bruker XSCANS'
_computing_data_collection 'Bruker XSCANS'
_computing_data_reduction 'Bruker SHELXTL'
_computing_molecular_graphics
;
O. V. Dolomanov, L. J. Bourhis, R. J. Gildea, J. A. K. Howard and H. Puschmann,
OLEX2: a complete structure solution, refinement and analysis program.
J. Appl. Cryst. (2009). 42, 339-341.
;
_computing_publication_material
;
O. V. Dolomanov, L. J. Bourhis, R. J. Gildea, J. A. K. Howard and H. Puschmann,
OLEX2: a complete structure solution, refinement and analysis program.
J. Appl. Cryst. (2009). 42, 339-341.
;
_computing_structure_refinement
;
SHELXL, G.M. Sheldrick, Acta Cryst.
2008). A64, 112-122
;
_computing_structure_solution 'SHELXS-97 (Sheldrick, 1990)'
_diffrn_ambient_temperature 568(2)
_diffrn_measured_fraction_theta_full 0.974
_diffrn_measured_fraction_theta_max 0.974
_diffrn_measurement_device_type 'Bruker P4'
_diffrn_measurement_method '\w scans'
_diffrn_radiation_monochromator graphite
_diffrn_radiation_source 'fine-focus sealed tube'
_diffrn_radiation_type MoK\a
_diffrn_radiation_wavelength 0.71073
_diffrn_reflns_av_R_equivalents 0.0260
_diffrn_reflns_av_sigmaI/netI 0.0426
_diffrn_reflns_limit_h_max 0
_diffrn_reflns_limit_h_min -10
_diffrn_reflns_limit_k_max 15
_diffrn_reflns_limit_k_min -15
_diffrn_reflns_limit_l_max 15
_diffrn_reflns_limit_l_min -15
_diffrn_reflns_number 5238
_diffrn_reflns_theta_full 22.50
_diffrn_reflns_theta_max 22.50
_diffrn_reflns_theta_min 1.92
_diffrn_standards_decay_% 8
_diffrn_standards_interval_count 300
_diffrn_standards_number 3
_exptl_absorpt_coefficient_mu 7.321
_exptl_absorpt_correction_T_max 0.709
_exptl_absorpt_correction_T_min 0.498
_exptl_absorpt_correction_type psi-scan
_exptl_absorpt_process_details 'North, Phillips & Mathews, 1968'
_exptl_crystal_colour 'clear colorless'
_exptl_crystal_density_diffrn 1.773
_exptl_crystal_density_method 'not measured'
_exptl_crystal_description prism
_exptl_crystal_F_000 992
_exptl_crystal_size_max 0.40
_exptl_crystal_size_mid 0.20
_exptl_crystal_size_min 0.20
_refine_diff_density_max 1.396
_refine_diff_density_min -0.934
_refine_diff_density_rms 0.193
_refine_ls_extinction_method none
_refine_ls_goodness_of_fit_ref 1.107
_refine_ls_hydrogen_treatment constr
_refine_ls_matrix_type full
_refine_ls_number_parameters 325
_refine_ls_number_reflns 4895
_refine_ls_number_restraints 0
_refine_ls_restrained_S_all 1.107
_refine_ls_R_factor_all 0.0714
_refine_ls_R_factor_gt 0.0510
_refine_ls_shift/su_max 0.006
_refine_ls_shift/su_mean 0.000
_refine_ls_structure_factor_coef Fsqd
_refine_ls_weighting_details 'calc w=1/[\s^2^(Fo^2^)+(0.0497P)^2^+36.9494P] where P=(Fo^2^+2Fc^2^)/3'
_refine_ls_weighting_scheme calc
_refine_ls_wR_factor_gt 0.1253
_refine_ls_wR_factor_ref 0.1389
_reflns_number_gt 3893
_reflns_number_total 4895
_reflns_threshold_expression >2sigma(I)
_cod_data_source_file ICA-2012-390-33-36-1.cif
_cod_data_source_block cldimer3
_cod_original_cell_volume 1920.6(7)
_cod_database_code 1508216

loop_
_symmetry_equiv_pos_as_xyz
'x, y, z'
'-x, -y, -z'

loop_
_atom_site_label
_atom_site_type_symbol
_atom_site_fract_x
_atom_site_fract_y
_atom_site_fract_z
_atom_site_U_iso_or_equiv
_atom_site_adp_type
_atom_site_occupancy
_atom_site_symmetry_multiplicity
_atom_site_calc_flag
_atom_site_refinement_flags
Ir1 Ir 0.28297(7) 0.11693(5) 0.67297(5) 0.0475(2) Uani 1 1 d .
P1 P 0.3162(6) 0.0719(4) 0.8196(4) 0.0667(14) Uani 1 1 d .
C11 C 0.275(4) -0.0580(16) 0.866(2) 0.156(15) Uani 1 1 d .
H11A H 0.1738 -0.0682 0.8996 0.234 Uiso 1 1 calc R
H11B H 0.3280 -0.0781 0.9090 0.234 Uiso 1 1 calc R
H11C H 0.3022 -0.0946 0.8130 0.234 Uiso 1 1 calc R
C12 C 0.209(3) 0.1256(15) 0.9184(14) 0.092(8) Uani 1 1 d .
H12A H 0.1839 0.1880 0.8960 0.137 Uiso 1 1 calc R
H12B H 0.2626 0.1314 0.9618 0.137 Uiso 1 1 calc R
H12C H 0.1234 0.0864 0.9513 0.137 Uiso 1 1 calc R
C13 C 0.500(3) 0.095(2) 0.818(2) 0.130(11) Uani 1 1 d .
H13A H 0.5643 0.0557 0.7772 0.196 Uiso 1 1 calc R
H13B H 0.5043 0.0808 0.8825 0.196 Uiso 1 1 calc R
H13C H 0.5273 0.1615 0.7949 0.196 Uiso 1 1 calc R
P2 P 0.0658(6) 0.0308(4) 0.7053(4) 0.0713(15) Uani 1 1 d .
C21 C 0.082(3) -0.0899(17) 0.673(2) 0.145(14) Uani 1 1 d .
H21A H 0.1432 -0.0881 0.6078 0.217 Uiso 1 1 calc R
H21B H -0.0117 -0.1160 0.6799 0.217 Uiso 1 1 calc R
H21C H 0.1226 -0.1295 0.7150 0.217 Uiso 1 1 calc R
C22 C -0.057(3) 0.088(2) 0.644(2) 0.119(10) Uani 1 1 d .
H22A H -0.1008 0.1413 0.6755 0.179 Uiso 1 1 calc R
H22B H -0.1306 0.0423 0.6461 0.179 Uiso 1 1 calc R
H22C H -0.0033 0.1110 0.5779 0.179 Uiso 1 1 calc R
C23 C -0.060(3) 0.0148(18) 0.8303(17) 0.107(9) Uani 1 1 d .
H23A H -0.0404 -0.0432 0.8649 0.161 Uiso 1 1 calc R
H23B H -0.1576 0.0108 0.8293 0.161 Uiso 1 1 calc R
H23C H -0.0488 0.0684 0.8615 0.161 Uiso 1 1 calc R
P3 P 0.3275(6) 0.1603(4) 0.5108(3) 0.0653(14) Uani 1 1 d .
C31 C 0.520(3) 0.200(3) 0.4458(18) 0.147(13) Uani 1 1 d .
H31A H 0.5426 0.2566 0.4685 0.221 Uiso 1 1 calc R
H31B H 0.5352 0.2129 0.3780 0.221 Uiso 1 1 calc R
H31C H 0.5817 0.1497 0.4576 0.221 Uiso 1 1 calc R
C32 C 0.232(3) 0.259(2) 0.4728(16) 0.123(11) Uani 1 1 d .
H32A H 0.1307 0.2437 0.4975 0.185 Uiso 1 1 calc R
H32B H 0.2626 0.2703 0.4039 0.185 Uiso 1 1 calc R
H32C H 0.2530 0.3154 0.4969 0.185 Uiso 1 1 calc R
C33 C 0.303(3) 0.0669(15) 0.4417(15) 0.097(8) Uani 1 1 d .
H33A H 0.3578 0.0127 0.4529 0.145 Uiso 1 1 calc R
H33B H 0.3352 0.0914 0.3744 0.145 Uiso 1 1 calc R
H33C H 0.2028 0.0475 0.4615 0.145 Uiso 1 1 calc R
Cl1 Cl 0.1371(5) 0.2664(3) 0.7157(3) 0.0525(10) Uani 1 1 d .
Ir2 Ir 0.12948(6) 0.40650(4) 0.81166(4) 0.0374(2) Uani 1 1 d .
P4 P 0.3721(5) 0.4427(3) 0.7547(3) 0.0517(11) Uani 1 1 d .
C41 C 0.423(3) 0.5686(16) 0.7283(19) 0.114(10) Uani 1 1 d .
H41A H 0.3906 0.5972 0.6766 0.170 Uiso 1 1 calc R
H41B H 0.5256 0.5767 0.7099 0.170 Uiso 1 1 calc R
H41C H 0.3790 0.5991 0.7844 0.170 Uiso 1 1 calc R
C42 C 0.482(2) 0.3940(17) 0.6472(14) 0.088(8) Uani 1 1 d .
H42A H 0.4582 0.3268 0.6537 0.132 Uiso 1 1 calc R
H42B H 0.5817 0.4032 0.6398 0.132 Uiso 1 1 calc R
H42C H 0.4623 0.4266 0.5918 0.132 Uiso 1 1 calc R
C43 C 0.462(2) 0.400(2) 0.8401(17) 0.114(10) Uani 1 1 d .
H43A H 0.4387 0.4387 0.8911 0.172 Uiso 1 1 calc R
H43B H 0.5640 0.4029 0.8083 0.172 Uiso 1 1 calc R
H43C H 0.4304 0.3344 0.8662 0.172 Uiso 1 1 calc R
P5 P 0.0670(5) 0.5098(3) 0.6959(3) 0.0509(11) Uani 1 1 d .
C51 C 0.041(3) 0.6327(14) 0.7186(15) 0.081(6) Uani 1 1 d .
H51A H -0.0338 0.6345 0.7788 0.122 Uiso 1 1 calc R
H51B H 0.0146 0.6689 0.6678 0.122 Uiso 1 1 calc R
H51C H 0.1291 0.6599 0.7215 0.122 Uiso 1 1 calc R
C52 C -0.099(3) 0.4826(18) 0.6741(17) 0.101(8) Uani 1 1 d .
H52A H -0.0934 0.4212 0.6520 0.152 Uiso 1 1 calc R
H52B H -0.1124 0.5309 0.6261 0.152 Uiso 1 1 calc R
H52C H -0.1778 0.4813 0.7327 0.152 Uiso 1 1 calc R
C53 C 0.194(3) 0.5247(18) 0.5716(14) 0.092(7) Uani 1 1 d .
H53A H 0.2886 0.5417 0.5721 0.138 Uiso 1 1 calc R
H53B H 0.1631 0.5745 0.5328 0.138 Uiso 1 1 calc R
H53C H 0.1971 0.4657 0.5452 0.138 Uiso 1 1 calc R
P6 P -0.0990(5) 0.3651(3) 0.9143(3) 0.0490(11) Uani 1 1 d .
C61 C -0.101(2) 0.3113(16) 1.0331(14) 0.082(7) Uani 1 1 d .
H61A H -0.0096 0.2850 1.0291 0.123 Uiso 1 1 calc R
H61B H -0.1752 0.2611 1.0575 0.123 Uiso 1 1 calc R
H61C H -0.1208 0.3593 1.0756 0.123 Uiso 1 1 calc R
C62 C -0.207(2) 0.2771(15) 0.8803(17) 0.086(7) Uani 1 1 d .
H62A H -0.2161 0.3008 0.8190 0.129 Uiso 1 1 calc R
H62B H -0.3003 0.2676 0.9280 0.129 Uiso 1 1 calc R
H62C H -0.1591 0.2173 0.8764 0.129 Uiso 1 1 calc R
C63 C -0.2221(19) 0.4604(14) 0.9466(13) 0.068(5) Uani 1 1 d .
H63A H -0.1763 0.5096 0.9674 0.102 Uiso 1 1 calc R
H63B H -0.3070 0.4352 0.9978 0.102 Uiso 1 1 calc R
H63C H -0.2483 0.4870 0.8917 0.102 Uiso 1 1 calc R
P7 P 0.3652(6) 0.2448(4) 1.1460(4) 0.0630(13) Uani 1 1 d .
F1 F 0.434(2) 0.1816(19) 1.0694(17) 0.204(11) Uani 1 1 d .
F2 F 0.2347(18) 0.2541(16) 1.1084(14) 0.162(8) Uani 1 1 d .
F3 F 0.298(2) 0.3138(19) 1.2194(15) 0.187(10) Uani 1 1 d .
F4 F 0.4934(18) 0.2341(11) 1.1876(15) 0.149(7) Uani 1 1 d .
F5 F 0.298(3) 0.157(2) 1.213(2) 0.260(16) Uani 1 1 d .
F6 F 0.445(3) 0.3321(18) 1.0785(17) 0.226(12) Uani 1 1 d .

loop_
_atom_site_aniso_label
_atom_site_aniso_U_11
_atom_site_aniso_U_22
_atom_site_aniso_U_33
_atom_site_aniso_U_23
_atom_site_aniso_U_13
_atom_site_aniso_U_12
Ir1 0.0506(4) 0.0395(4) 0.0450(4) -0.0072(3) -0.0048(3) -0.0009(3)
P1 0.084(4) 0.054(3) 0.057(3) 0.005(2) -0.022(3) 0.012(3)
C11 0.28(4) 0.053(15) 0.13(2) 0.010(15) -0.06(3) 0.06(2)
C12 0.14(2) 0.062(13) 0.052(12) -0.002(10) -0.006(13) 0.037(14)
C13 0.11(2) 0.17(3) 0.14(3) -0.03(2) -0.07(2) 0.03(2)
P2 0.063(3) 0.061(3) 0.079(4) -0.026(3) -0.001(3) -0.015(3)
C21 0.12(2) 0.073(17) 0.20(3) -0.08(2) 0.03(2) -0.020(16)
C22 0.072(16) 0.18(3) 0.12(2) -0.05(2) -0.038(15) -0.024(17)
C23 0.081(16) 0.090(17) 0.106(19) 0.005(14) 0.024(14) -0.014(14)
P3 0.087(4) 0.052(3) 0.046(3) -0.007(2) -0.006(3) 0.002(3)
C31 0.13(2) 0.21(4) 0.062(16) 0.017(19) 0.019(16) 0.00(2)
C32 0.19(3) 0.12(2) 0.050(14) -0.019(14) -0.026(16) 0.04(2)
C33 0.17(2) 0.071(14) 0.064(14) -0.046(12) -0.042(15) 0.025(15)
Cl1 0.055(2) 0.049(2) 0.054(2) -0.0199(19) -0.013(2) 0.0086(19)
Ir2 0.0373(4) 0.0388(4) 0.0362(4) -0.0075(3) -0.0112(3) -0.0014(3)
P4 0.042(2) 0.056(3) 0.053(3) -0.004(2) -0.010(2) -0.012(2)
C41 0.104(19) 0.086(17) 0.13(2) -0.030(16) -0.002(16) -0.065(15)
C42 0.063(13) 0.115(18) 0.069(14) -0.056(13) 0.021(10) -0.022(12)
C43 0.056(14) 0.21(3) 0.091(18) -0.009(19) -0.041(13) -0.003(16)
P5 0.056(3) 0.051(3) 0.047(3) -0.005(2) -0.019(2) 0.004(2)
C51 0.115(18) 0.069(14) 0.075(14) -0.009(11) -0.052(13) 0.029(13)
C52 0.12(2) 0.12(2) 0.085(16) 0.019(14) -0.074(16) -0.010(16)
C53 0.108(18) 0.114(19) 0.051(12) 0.000(12) -0.026(12) 0.005(15)
P6 0.043(2) 0.051(3) 0.048(3) -0.014(2) -0.005(2) 0.000(2)
C61 0.057(12) 0.091(16) 0.063(13) 0.015(11) 0.021(10) 0.017(11)
C62 0.050(12) 0.071(14) 0.123(19) -0.035(13) -0.002(12) -0.018(10)
C63 0.049(11) 0.090(15) 0.053(11) -0.023(10) 0.003(9) 0.015(10)
P7 0.059(3) 0.067(3) 0.062(3) -0.011(3) -0.018(3) -0.001(3)
F1 0.20(2) 0.27(3) 0.22(2) -0.18(2) -0.115(19) 0.12(2)
F2 0.120(13) 0.25(2) 0.173(17) -0.105(16) -0.099(13) 0.067(14)
F3 0.129(15) 0.30(3) 0.180(18) -0.15(2) -0.070(13) 0.103(17)
F4 0.144(14) 0.112(12) 0.27(2) -0.073(13) -0.151(15) 0.046(10)
F5 0.27(3) 0.26(3) 0.25(3) 0.15(2) -0.15(2) -0.16(2)
F6 0.25(3) 0.21(2) 0.168(19) 0.086(18) -0.043(19) -0.09(2)

loop_
_atom_type_symbol
_atom_type_description
_atom_type_scat_dispersion_real
_atom_type_scat_dispersion_imag
_atom_type_scat_source
C C 0.0033 0.0016 'International Tables Vol C Tables 4.2.6.8 and 6.1.1.4'
H H 0.0000 0.0000 'International Tables Vol C Tables 4.2.6.8 and 6.1.1.4'
Cl Cl 0.1484 0.1585 'International Tables Vol C Tables 4.2.6.8 and 6.1.1.4'
F F 0.0171 0.0103 'International Tables Vol C Tables 4.2.6.8 and 6.1.1.4'
Ir Ir -1.4442 7.9887 'International Tables Vol C Tables 4.2.6.8 and 6.1.1.4'
P P 0.1023 0.0942 'International Tables Vol C Tables 4.2.6.8 and 6.1.1.4'

loop_
_geom_angle_atom_site_label_1
_geom_angle_atom_site_label_2
_geom_angle_atom_site_label_3
_geom_angle
P3 Ir1 P1 161.9(2)
P3 Ir1 P2 97.5(2)
P1 Ir1 P2 97.5(2)
P3 Ir1 Cl1 92.67(16)
P1 Ir1 Cl1 97.83(17)
P2 Ir1 Cl1 88.36(17)
C12 P1 C13 103.5(14)
C12 P1 C11 101.4(12)
C13 P1 C11 105.6(15)
C12 P1 Ir1 117.5(8)
C13 P1 Ir1 113.6(10)
C11 P1 Ir1 113.8(10)
P1 C11 H11A 109.5
P1 C11 H11B 109.5
H11A C11 H11B 109.5
P1 C11 H11C 109.5
H11A C11 H11C 109.5
H11B C11 H11C 109.5
P1 C12 H12A 109.5
P1 C12 H12B 109.5
H12A C12 H12B 109.5
P1 C12 H12C 109.5
H12A C12 H12C 109.5
H12B C12 H12C 109.5
P1 C13 H13A 109.5
P1 C13 H13B 109.5
H13A C13 H13B 109.5
P1 C13 H13C 109.5
H13A C13 H13C 109.5
H13B C13 H13C 109.5
C21 P2 C23 103.7(12)
C21 P2 C22 104.4(15)
C23 P2 C22 98.6(12)
C21 P2 Ir1 115.5(9)
C23 P2 Ir1 118.2(9)
C22 P2 Ir1 114.3(9)
P2 C21 H21A 109.5
P2 C21 H21B 109.5
H21A C21 H21B 109.5
P2 C21 H21C 109.5
H21A C21 H21C 109.5
H21B C21 H21C 109.5
P2 C22 H22A 109.5
P2 C22 H22B 109.5
H22A C22 H22B 109.5
P2 C22 H22C 109.5
H22A C22 H22C 109.5
H22B C22 H22C 109.5
P2 C23 H23A 109.5
P2 C23 H23B 109.5
H23A C23 H23B 109.5
P2 C23 H23C 109.5
H23A C23 H23C 109.5
H23B C23 H23C 109.5
C32 P3 C33 103.4(12)
C32 P3 C31 102.3(14)
C33 P3 C31 101.1(14)
C32 P3 Ir1 118.2(8)
C33 P3 Ir1 117.2(8)
C31 P3 Ir1 112.4(9)
P3 C31 H31A 109.5
P3 C31 H31B 109.5
H31A C31 H31B 109.5
P3 C31 H31C 109.5
H31A C31 H31C 109.5
H31B C31 H31C 109.5
P3 C32 H32A 109.5
P3 C32 H32B 109.5
H32A C32 H32B 109.5
P3 C32 H32C 109.5
H32A C32 H32C 109.5
H32B C32 H32C 109.5
P3 C33 H33A 109.5
P3 C33 H33B 109.5
H33A C33 H33B 109.5
P3 C33 H33C 109.5
H33A C33 H33C 109.5
H33B C33 H33C 109.5
Ir2 Cl1 Ir1 139.68(18)
P4 Ir2 P6 161.72(17)
P4 Ir2 P5 97.29(17)
P6 Ir2 P5 97.92(17)
P4 Ir2 Cl1 96.10(16)
P6 Ir2 Cl1 93.82(15)
P5 Ir2 Cl1 90.59(15)
C41 P4 C43 102.7(14)
C41 P4 C42 103.6(11)
C43 P4 C42 101.5(12)
C41 P4 Ir2 115.5(9)
C43 P4 Ir2 112.7(8)
C42 P4 Ir2 118.7(7)
P4 C41 H41A 109.5
P4 C41 H41B 109.5
H41A C41 H41B 109.5
P4 C41 H41C 109.5
H41A C41 H41C 109.5
H41B C41 H41C 109.5
P4 C42 H42A 109.5
P4 C42 H42B 109.5
H42A C42 H42B 109.5
P4 C42 H42C 109.5
H42A C42 H42C 109.5
H42B C42 H42C 109.5
P4 C43 H43A 109.5
P4 C43 H43B 109.5
H43A C43 H43B 109.5
P4 C43 H43C 109.5
H43A C43 H43C 109.5
H43B C43 H43C 109.5
C52 P5 C51 100.7(11)
C52 P5 C53 100.4(11)
C51 P5 C53 101.9(11)
C52 P5 Ir2 117.8(7)
C51 P5 Ir2 115.8(7)
C53 P5 Ir2 117.3(8)
P5 C51 H51A 109.5
P5 C51 H51B 109.5
H51A C51 H51B 109.5
P5 C51 H51C 109.5
H51A C51 H51C 109.5
H51B C51 H51C 109.5
P5 C52 H52A 109.5
P5 C52 H52B 109.5
H52A C52 H52B 109.5
P5 C52 H52C 109.5
H52A C52 H52C 109.5
H52B C52 H52C 109.5
P5 C53 H53A 109.5
P5 C53 H53B 109.5
H53A C53 H53B 109.5
P5 C53 H53C 109.5
H53A C53 H53C 109.5
H53B C53 H53C 109.5
C63 P6 C61 100.0(9)
C63 P6 C62 103.1(10)
C61 P6 C62 102.9(11)
C63 P6 Ir2 117.9(7)
C61 P6 Ir2 112.8(7)
C62 P6 Ir2 117.7(7)
P6 C61 H61A 109.5
P6 C61 H61B 109.5
H61A C61 H61B 109.5
P6 C61 H61C 109.5
H61A C61 H61C 109.5
H61B C61 H61C 109.5
P6 C62 H62A 109.5
P6 C62 H62B 109.5
H62A C62 H62B 109.5
P6 C62 H62C 109.5
H62A C62 H62C 109.5
H62B C62 H62C 109.5
P6 C63 H63A 109.5
P6 C63 H63B 109.5
H63A C63 H63B 109.5
P6 C63 H63C 109.5
H63A C63 H63C 109.5
H63B C63 H63C 109.5
F5 P7 F1 88.9(18)
F5 P7 F6 175.7(16)
F1 P7 F6 90.0(15)
F5 P7 F3 94.2(17)
F1 P7 F3 176.9(17)
F6 P7 F3 87.0(15)
F5 P7 F2 91.2(13)
F1 P7 F2 88.9(10)
F6 P7 F2 92.9(14)
F3 P7 F2 90.5(10)
F5 P7 F4 87.1(12)
F1 P7 F4 92.3(10)
F6 P7 F4 88.8(13)
F3 P7 F4 88.4(9)
F2 P7 F4 178.0(12)

loop_
_geom_bond_atom_site_label_1
_geom_bond_atom_site_label_2
_geom_bond_distance
Ir1 P3 2.299(5)
Ir1 P1 2.307(5)
Ir1 P2 2.335(5)
Ir1 Cl1 2.575(4)
P1 C12 1.764(19)
P1 C13 1.83(3)
P1 C11 1.87(2)
C11 H11A 0.9600
C11 H11B 0.9600
C11 H11C 0.9600
C12 H12A 0.9600
C12 H12B 0.9600
C12 H12C 0.9600
C13 H13A 0.9600
C13 H13B 0.9600
C13 H13C 0.9600
P2 C21 1.82(2)
P2 C23 1.85(2)
P2 C22 1.86(3)
C21 H21A 0.9600
C21 H21B 0.9600
C21 H21C 0.9600
C22 H22A 0.9600
C22 H22B 0.9600
C22 H22C 0.9600
C23 H23A 0.9600
C23 H23B 0.9600
C23 H23C 0.9600
P3 C32 1.80(3)
P3 C33 1.829(19)
P3 C31 1.87(3)
C31 H31A 0.9600
C31 H31B 0.9600
C31 H31C 0.9600
C32 H32A 0.9600
C32 H32B 0.9600
C32 H32C 0.9600
C33 H33A 0.9600
C33 H33B 0.9600
C33 H33C 0.9600
Cl1 Ir2 2.564(4)
Ir2 P4 2.291(4)
Ir2 P6 2.295(4)
Ir2 P5 2.336(5)
P4 C41 1.80(2)
P4 C43 1.80(2)
P4 C42 1.828(17)
C41 H41A 0.9600
C41 H41B 0.9600
C41 H41C 0.9600
C42 H42A 0.9600
C42 H42B 0.9600
C42 H42C 0.9600
C43 H43A 0.9600
C43 H43B 0.9600
C43 H43C 0.9600
P5 C52 1.80(2)
P5 C51 1.81(2)
P5 C53 1.85(2)
C51 H51A 0.9600
C51 H51B 0.9600
C51 H51C 0.9600
C52 H52A 0.9600
C52 H52B 0.9600
C52 H52C 0.9600
C53 H53A 0.9600
C53 H53B 0.9600
C53 H53C 0.9600
P6 C63 1.810(18)
P6 C61 1.82(2)
P6 C62 1.847(19)
C61 H61A 0.9600
C61 H61B 0.9600
C61 H61C 0.9600
C62 H62A 0.9600
C62 H62B 0.9600
C62 H62C 0.9600
C63 H63A 0.9600
C63 H63B 0.9600
C63 H63C 0.9600
P7 F5 1.486(19)
P7 F1 1.517(17)
P7 F6 1.518(19)
P7 F3 1.540(17)
P7 F2 1.550(15)
P7 F4 1.568(14)
